data_7113310
loop_
_publ_author_name
'Rui Guo'
'Kang-Nan Li'
'Bin Liu'
'Hua-Jie Zhu'
'Yu-Meng Fan'
'Liu-Zhu Gong'

_publ_section_title
;
 Asymmetric synthesis of heteroaryl atropisomers via a gold-catalyzed
 cycloisomerization-amination cascade reaction
;
_journal_name_full Chem.Commun.
_journal_page_first 5451
_journal_paper_doi 10.1039/C4CC01397B
_journal_volume 50
_journal_year 2014
_chemical_formula_moiety 'C19 H27 B N2 O6'
_chemical_formula_sum 'C19 H27 B N2 O6'
_chemical_formula_weight 390.24
_chemical_name_systematic
;
 ? 
;
_space_group_crystal_system triclinic
_space_group_IT_number 2
_space_group_name_Hall '-P 1'
_space_group_name_H-M_alt 'P -1'
_symmetry_space_group_name_Hall '-P 1'
_symmetry_space_group_name_H-M 'P -1'
_atom_sites_solution_hydrogens geom
_atom_sites_solution_primary direct
_atom_sites_solution_secondary difmap
_audit_creation_date 2013-04-12
_audit_creation_method
;
  Olex2 1.2
  (compiled Mar 21 2013 11:16:32, GUI svn.r4446)
;
_cell_angle_alpha 91.745(2)
_cell_angle_beta 108.985(3)
_cell_angle_gamma 92.310(3)
_cell_formula_units_Z 2
_cell_length_a 9.8024(4)
_cell_length_b 10.2502(3)
_cell_length_c 11.0769(3)
_cell_measurement_reflns_used 11015
_cell_measurement_temperature 290(2)
_cell_measurement_theta_max 69.7085
_cell_measurement_theta_min 4.7736
_cell_volume 1050.45(6)
_computing_cell_refinement 'CrysAlisPro (Agilent Technologies)'
_computing_data_collection 'CrysAlisPro (Agilent Technologies)'
_computing_data_reduction 'CrysAlisPro (Agilent Technologies)'
_computing_molecular_graphics
;
O. V. Dolomanov, L. J. Bourhis, R. J. Gildea, J. A. K. Howard and H. Puschmann,
OLEX2: a complete structure solution, refinement and analysis program.
J. Appl. Cryst. (2009). 42, 339-341.
;
_computing_publication_material
;
O. V. Dolomanov, L. J. Bourhis, R. J. Gildea, J. A. K. Howard and H. Puschmann,
OLEX2: a complete structure solution, refinement and analysis program.
J. Appl. Cryst. (2009). 42, 339-341.
;
_computing_structure_refinement
;
SHELXL, G.M. Sheldrick, Acta Cryst.
(2008). A64, 112-122
;
_computing_structure_solution
;
SHELXS, G.M. Sheldrick, Acta Cryst.
(2008). A64, 112-122
;
_diffrn_ambient_temperature 290(2)
_diffrn_detector_area_resol_mean 15.9149
_diffrn_measured_fraction_theta_full 0.982
_diffrn_measured_fraction_theta_max 0.982
_diffrn_measurement_device_type 'Gemini S Ultra, Agilent Technologies'
_diffrn_measurement_method '\w scans'
_diffrn_radiation_monochromator mirror
_diffrn_radiation_type CuK\a
_diffrn_radiation_wavelength 1.54184
_diffrn_reflns_av_R_equivalents 0.0233
_diffrn_reflns_av_unetI/netI 0.0146
_diffrn_reflns_limit_h_max 11
_diffrn_reflns_limit_h_min -10
_diffrn_reflns_limit_k_max 12
_diffrn_reflns_limit_k_min -12
_diffrn_reflns_limit_l_max 13
_diffrn_reflns_limit_l_min -13
_diffrn_reflns_number 17227
_diffrn_reflns_theta_full 69.84
_diffrn_reflns_theta_max 69.84
_diffrn_reflns_theta_min 4.78
_diffrn_source 'Enhance Ultra (Cu) X-ray Source'
_exptl_absorpt_coefficient_mu 0.750
_exptl_absorpt_correction_T_max 0.8232
_exptl_absorpt_correction_T_min 0.7741
_exptl_absorpt_correction_type multi-scan
_exptl_absorpt_process_details
;
CrysAlisPro, Agilent Technologies,
Version 1.171.36.21 (release 14-08-2012 CrysAlis171 .NET)
(compiled Sep 14 2012,17:21:16)
Empirical absorption correction using spherical harmonics,
 implemented in SCALE3 ABSPACK scaling algorithm.
;
_exptl_crystal_density_diffrn 1.234
_exptl_crystal_density_method 'not measured'
_exptl_crystal_F_000 416
_exptl_crystal_size_max 0.36
_exptl_crystal_size_mid 0.32
_exptl_crystal_size_min 0.27
_refine_diff_density_max 0.412
_refine_diff_density_min -0.264
_refine_diff_density_rms 0.038
_refine_ls_extinction_method none
_refine_ls_goodness_of_fit_ref 1.045
_refine_ls_hydrogen_treatment constr
_refine_ls_matrix_type full
_refine_ls_number_parameters 258
_refine_ls_number_reflns 3896
_refine_ls_number_restraints 1
_refine_ls_restrained_S_all 1.047
_refine_ls_R_factor_all 0.0469
_refine_ls_R_factor_gt 0.0448
_refine_ls_shift/su_max 0.000
_refine_ls_shift/su_mean 0.000
_refine_ls_structure_factor_coef Fsqd
_refine_ls_weighting_details 'calc w=1/[\s^2^(Fo^2^)+(0.0762P)^2^+0.1922P] where P=(Fo^2^+2Fc^2^)/3'
_refine_ls_weighting_scheme calc
_refine_ls_wR_factor_gt 0.1269
_refine_ls_wR_factor_ref 0.1295
_reflns_number_gt 3615
_reflns_number_total 3896
_reflns_threshold_expression >2sigma(I)
_cod_duplicate_entry 7112264
_cod_data_source_file c4cc01397b2.cif
_cod_data_source_block shelxl
_cod_database_code 7113310
_olex2_refinement_description
;
1. Others
 Fixed Uiso: H2(0.068) H2A(0.051) H1(0.067) H2B(0.07) H3(0.059) H6(0.055)
 H9A(0.061) H9B(0.061) H10A(0.076) H10B(0.076) H11A(0.126) H11B(0.126)
 H11C(0.126) H13(0.076) H15A(0.164) H15B(0.164) H15C(0.164) H14A(0.137)
 H14B(0.137) H14C(0.137) H17(0.071) H19A(0.152) H19B(0.152) H19C(0.152)
 H18A(0.153) H18B(0.153) H18C(0.153)
 Fixed X: H2(0.8385) H2A(0.1459) H1(0.2098) H2B(0.439) H3(0.6356) H6(0.1761)
 H9A(0.3865) H9B(0.5292) H10A(0.664) H10B(0.5803) H11A(0.4886) H11B(0.4001)
 H11C(0.5504) H13(0.07) H15A(0.2433) H15B(0.1071) H15C(0.0892) H14A(0.2739)
 H14B(0.2186) H14C(0.3542) H17(-0.0084) H19A(0.2278) H19B(0.1235) H19C(0.1744)
 H18A(-0.0756) H18B(-0.1426) H18C(-0.1798)
 Fixed Y: H2(0.0651) H2A(0.1221) H1(-0.3154) H2B(-0.3893) H3(-0.2424) H6(-
 0.096) H9A(0.3633) H9B(0.3837) H10A(0.3445) H10B(0.4732) H11A(0.2379)
 H11B(0.364) H11C(0.3631) H13(0.0109) H15A(0.2092) H15B(0.1391) H15C(0.2278)
 H14A(-0.1147) H14B(-0.0833) H14C(-0.0051) H17(0.4905) H19A(0.5125)
 H19B(0.5923) H19C(0.4575) H18A(0.3638) H18B(0.493) H18C(0.3612)
 Fixed Z: H2(0.204) H2A(-0.0617) H1(0.0661) H2B(0.104) H3(0.1547) H6(0.0853)
 H9A(0.1859) H9B(0.1524) H10A(0.371) H10B(0.3563) H11A(0.4354) H11B(0.4164)
 H11C(0.5244) H13(0.3631) H15A(0.5293) H15B(0.5483) H15C(0.4319) H14A(0.4284)
 H14B(0.5433) H14C(0.5318) H17(-0.1471) H19A(-0.1518) H19B(-0.2589) H19C(-
 0.294) H18A(-0.3907) H18B(-0.3625) H18C(-0.3091)
;

loop_
_space_group_symop_id
_space_group_symop_operation_xyz
1 'x, y, z'
2 '-x, -y, -z'

loop_
_atom_site_label
_atom_site_type_symbol
_atom_site_fract_x
_atom_site_fract_y
_atom_site_fract_z
_atom_site_U_iso_or_equiv
_atom_site_adp_type
_atom_site_occupancy
_atom_site_symmetry_multiplicity
_atom_site_calc_flag
_atom_site_refinement_flags
O1 O 0.62186(9) 0.15567(8) 0.19632(9) 0.0406(2) Uani 1 1 d .
O2 O 0.78885(9) -0.00165(9) 0.19309(9) 0.0454(2) Uani 1 1 d .
H2 H 0.8385 0.0651 0.2040 0.068 Uiso 1 1 d R
O3 O 0.14991(13) 0.39876(10) 0.04374(10) 0.0621(3) Uani 1 1 d .
O4 O 0.06176(11) 0.30989(10) -0.15826(9) 0.0531(3) Uani 1 1 d .
O5 O 0.02074(10) 0.14479(12) 0.17317(10) 0.0595(3) Uani 1 1 d .
O6 O 0.23387(10) 0.09304(11) 0.31488(9) 0.0522(3) Uani 1 1 d .
N1 N 0.22948(11) 0.15273(10) 0.12380(10) 0.0393(3) Uani 1 1 d .
N2 N 0.15236(12) 0.18052(11) -0.00146(10) 0.0429(3) Uani 1 1 d .
H2A H 0.1459 0.1221 -0.0617 0.051 Uiso 1 1 d R
C1 C 0.28900(18) -0.25584(14) 0.08843(16) 0.0562(4) Uani 1 1 d .
H1 H 0.2098 -0.3154 0.0661 0.067 Uiso 1 1 calc R
C2 C 0.42623(19) -0.30021(14) 0.11018(17) 0.0584(4) Uani 1 1 d .
H2B H 0.4390 -0.3893 0.1040 0.070 Uiso 1 1 calc R
C3 C 0.54385(16) -0.21217(13) 0.14096(15) 0.0492(3) Uani 1 1 d .
H3 H 0.6356 -0.2424 0.1547 0.059 Uiso 1 1 calc R
C4 C 0.52673(13) -0.07786(12) 0.15176(11) 0.0380(3) Uani 1 1 d .
C5 C 0.38731(13) -0.03357(12) 0.13232(11) 0.0362(3) Uani 1 1 d .
C6 C 0.26863(15) -0.12454(13) 0.09952(13) 0.0461(3) Uani 1 1 d .
H6 H 0.1761 -0.0960 0.0853 0.055 Uiso 1 1 calc R
C7 C 0.37226(13) 0.10672(12) 0.14795(11) 0.0360(3) Uani 1 1 d .
C8 C 0.48540(13) 0.19414(12) 0.18086(12) 0.0381(3) Uani 1 1 d .
B1 B 0.65134(15) 0.02690(14) 0.18070(13) 0.0374(3) Uani 1 1 d .
C9 C 0.48541(16) 0.33776(13) 0.20696(15) 0.0505(3) Uani 1 1 d .
H9A H 0.3865 0.3633 0.1859 0.061 Uiso 1 1 calc R
H9B H 0.5292 0.3837 0.1524 0.061 Uiso 1 1 calc R
C10 C 0.56843(18) 0.37861(16) 0.34777(18) 0.0632(4) Uani 1 1 d U
H10A H 0.6640 0.3445 0.3710 0.076 Uiso 1 1 calc R
H10B H 0.5803 0.4732 0.3563 0.076 Uiso 1 1 calc R
C11 C 0.4953(3) 0.3317(2) 0.4392(2) 0.0838(6) Uani 1 1 d U
H11A H 0.4886 0.2379 0.4354 0.126 Uiso 1 1 calc R
H11B H 0.4001 0.3640 0.4164 0.126 Uiso 1 1 calc R
H11C H 0.5504 0.3631 0.5244 0.126 Uiso 1 1 calc R
C12 C 0.14929(13) 0.13028(13) 0.20251(13) 0.0425(3) Uani 1 1 d .
C13 C 0.16556(19) 0.05264(19) 0.40814(16) 0.0633(4) Uani 1 1 d .
H13 H 0.0700 0.0109 0.3631 0.076 Uiso 1 1 calc R
C15 C 0.1499(4) 0.1673(3) 0.4863(3) 0.1093(9) Uani 1 1 d .
H15A H 0.2433 0.2092 0.5293 0.164 Uiso 1 1 calc R
H15B H 0.1071 0.1391 0.5483 0.164 Uiso 1 1 calc R
H15C H 0.0892 0.2278 0.4319 0.164 Uiso 1 1 calc R
C14 C 0.2617(3) -0.0465(2) 0.4848(2) 0.0911(7) Uani 1 1 d .
H14A H 0.2739 -0.1147 0.4284 0.137 Uiso 1 1 calc R
H14B H 0.2186 -0.0833 0.5433 0.137 Uiso 1 1 calc R
H14C H 0.3542 -0.0051 0.5318 0.137 Uiso 1 1 calc R
C16 C 0.12473(14) 0.30656(13) -0.03160(13) 0.0430(3) Uani 1 1 d .
C17 C 0.02145(18) 0.43838(16) -0.20888(16) 0.0590(4) Uani 1 1 d .
H17 H -0.0084 0.4905 -0.1471 0.071 Uiso 1 1 calc R
C19 C 0.1480(3) 0.5062(3) -0.2303(3) 0.1015(8) Uani 1 1 d .
H19A H 0.2278 0.5125 -0.1518 0.152 Uiso 1 1 calc R
H19B H 0.1235 0.5923 -0.2589 0.152 Uiso 1 1 calc R
H19C H 0.1744 0.4575 -0.2940 0.152 Uiso 1 1 calc R
C18 C -0.1056(3) 0.4117(3) -0.3286(2) 0.1019(8) Uani 1 1 d .
H18A H -0.0756 0.3638 -0.3907 0.153 Uiso 1 1 calc R
H18B H -0.1426 0.4930 -0.3625 0.153 Uiso 1 1 calc R
H18C H -0.1798 0.3612 -0.3091 0.153 Uiso 1 1 calc R

loop_
_atom_site_aniso_label
_atom_site_aniso_U_11
_atom_site_aniso_U_22
_atom_site_aniso_U_33
_atom_site_aniso_U_23
_atom_site_aniso_U_13
_atom_site_aniso_U_12
O1 0.0314(5) 0.0398(5) 0.0504(5) -0.0006(4) 0.0136(4) -0.0003(3)
O2 0.0339(5) 0.0469(5) 0.0556(5) -0.0018(4) 0.0151(4) 0.0024(4)
O3 0.0671(7) 0.0539(6) 0.0584(6) -0.0031(5) 0.0093(5) 0.0223(5)
O4 0.0583(6) 0.0525(6) 0.0454(5) 0.0099(4) 0.0109(4) 0.0133(5)
O5 0.0328(5) 0.0859(8) 0.0628(6) 0.0169(5) 0.0183(5) 0.0054(5)
O6 0.0384(5) 0.0784(7) 0.0424(5) 0.0126(5) 0.0159(4) 0.0047(5)
N1 0.0324(5) 0.0474(6) 0.0388(5) 0.0064(4) 0.0118(4) 0.0064(4)
N2 0.0437(6) 0.0456(6) 0.0382(5) 0.0030(4) 0.0108(5) 0.0084(5)
C1 0.0571(9) 0.0433(7) 0.0689(10) -0.0002(6) 0.0237(7) -0.0133(6)
C2 0.0681(10) 0.0347(7) 0.0761(10) 0.0043(6) 0.0289(8) 0.0000(6)
C3 0.0496(8) 0.0412(7) 0.0603(8) 0.0068(6) 0.0217(7) 0.0080(6)
C4 0.0388(7) 0.0385(6) 0.0381(6) 0.0042(5) 0.0142(5) 0.0026(5)
C5 0.0357(6) 0.0392(6) 0.0346(6) 0.0035(5) 0.0126(5) -0.0002(5)
C6 0.0385(7) 0.0469(7) 0.0526(7) 0.0022(6) 0.0153(6) -0.0045(5)
C7 0.0320(6) 0.0401(6) 0.0373(6) 0.0035(5) 0.0129(5) 0.0031(5)
C8 0.0343(6) 0.0392(6) 0.0420(6) 0.0025(5) 0.0140(5) 0.0032(5)
B1 0.0354(7) 0.0424(7) 0.0351(6) 0.0030(5) 0.0123(5) 0.0041(5)
C9 0.0450(8) 0.0372(7) 0.0697(9) 0.0007(6) 0.0196(7) 0.0021(5)
C10 0.0557(9) 0.0516(8) 0.0807(11) -0.0188(7) 0.0228(8) -0.0037(7)
C11 0.0879(14) 0.0812(13) 0.0840(13) -0.0195(10) 0.0337(11) -0.0063(10)
C12 0.0327(6) 0.0496(7) 0.0459(7) 0.0052(5) 0.0136(5) 0.0008(5)
C13 0.0546(9) 0.0903(12) 0.0508(8) 0.0168(8) 0.0242(7) 0.0000(8)
C15 0.152(2) 0.1113(19) 0.1038(18) 0.0145(14) 0.0921(19) 0.0289(17)
C14 0.1115(18) 0.0974(15) 0.0669(12) 0.0285(11) 0.0295(12) 0.0142(13)
C16 0.0356(6) 0.0498(7) 0.0453(7) 0.0042(6) 0.0143(5) 0.0103(5)
C17 0.0589(9) 0.0579(9) 0.0612(9) 0.0187(7) 0.0178(7) 0.0176(7)
C19 0.0902(16) 0.0944(16) 0.126(2) 0.0416(14) 0.0416(15) -0.0033(12)
C18 0.0833(15) 0.1109(18) 0.0886(15) 0.0445(13) -0.0076(12) 0.0116(13)

loop_
_atom_type_symbol
_atom_type_description
_atom_type_scat_dispersion_real
_atom_type_scat_dispersion_imag
_atom_type_scat_source
C C 0.0181 0.0091 'International Tables Vol C Tables 4.2.6.8 and 6.1.1.4'
H H 0.0000 0.0000 'International Tables Vol C Tables 4.2.6.8 and 6.1.1.4'
N N 0.0311 0.0180 'International Tables Vol C Tables 4.2.6.8 and 6.1.1.4'
O O 0.0492 0.0322 'International Tables Vol C Tables 4.2.6.8 and 6.1.1.4'
B B 0.0090 0.0039 'International Tables Vol C Tables 4.2.6.8 and 6.1.1.4'

loop_
_geom_angle_atom_site_label_1
_geom_angle_atom_site_label_2
_geom_angle_atom_site_label_3
_geom_angle
C8 O1 B1 122.59(10)
B1 O2 H2 109.5
C16 O4 C17 116.42(12)
C12 O6 C13 118.00(11)
N2 N1 C7 117.30(10)
C12 N1 N2 116.05(10)
C12 N1 C7 123.06(10)
N1 N2 H2A 118.4
C16 N2 N1 119.48(11)
C16 N2 H2A 119.6
C2 C1 H1 119.6
C6 C1 H1 119.6
C6 C1 C2 120.72(13)
C1 C2 H2B 120.0
C3 C2 C1 119.94(13)
C3 C2 H2B 120.0
C2 C3 H3 119.6
C2 C3 C4 120.79(13)
C4 C3 H3 119.6
C3 C4 C5 119.01(12)
C3 C4 B1 123.99(12)
C5 C4 B1 116.98(11)
C4 C5 C7 118.18(11)
C6 C5 C4 119.38(12)
C6 C5 C7 122.44(12)
C1 C6 C5 120.14(13)
C1 C6 H6 119.9
C5 C6 H6 119.9
N1 C7 C5 118.30(10)
C8 C7 N1 118.88(11)
C8 C7 C5 122.80(11)
O1 C8 C9 111.27(10)
C7 C8 O1 120.82(11)
C7 C8 C9 127.90(12)
O1 B1 C4 118.41(11)
O2 B1 O1 118.57(12)
O2 B1 C4 123.02(11)
C8 C9 H9A 109.2
C8 C9 H9B 109.2
C8 C9 C10 112.20(12)
H9A C9 H9B 107.9
C10 C9 H9A 109.2
C10 C9 H9B 109.2
C9 C10 H10A 108.8
C9 C10 H10B 108.8
H10A C10 H10B 107.7
C11 C10 C9 113.69(14)
C11 C10 H10A 108.8
C11 C10 H10B 108.8
C10 C11 H11A 109.5
C10 C11 H11B 109.5
C10 C11 H11C 109.5
H11A C11 H11B 109.5
H11A C11 H11C 109.5
H11B C11 H11C 109.5
O5 C12 O6 125.81(12)
O5 C12 N1 124.28(12)
O6 C12 N1 109.89(11)
O6 C13 H13 109.3
O6 C13 C15 110.36(16)
O6 C13 C14 104.96(14)
C15 C13 H13 109.3
C15 C13 C14 113.37(19)
C14 C13 H13 109.3
C13 C15 H15A 109.5
C13 C15 H15B 109.5
C13 C15 H15C 109.5
H15A C15 H15B 109.5
H15A C15 H15C 109.5
H15B C15 H15C 109.5
C13 C14 H14A 109.5
C13 C14 H14B 109.5
C13 C14 H14C 109.5
H14A C14 H14B 109.5
H14A C14 H14C 109.5
H14B C14 H14C 109.5
O3 C16 O4 126.03(13)
O3 C16 N2 125.47(13)
O4 C16 N2 108.48(11)
O4 C17 H17 109.3
O4 C17 C19 109.31(15)
O4 C17 C18 105.47(15)
C19 C17 H17 109.3
C19 C17 C18 113.95(19)
C18 C17 H17 109.3
C17 C19 H19A 109.5
C17 C19 H19B 109.5
C17 C19 H19C 109.5
H19A C19 H19B 109.5
H19A C19 H19C 109.5
H19B C19 H19C 109.5
C17 C18 H18A 109.5
C17 C18 H18B 109.5
C17 C18 H18C 109.5
H18A C18 H18B 109.5
H18A C18 H18C 109.5
H18B C18 H18C 109.5

loop_
_geom_bond_atom_site_label_1
_geom_bond_atom_site_label_2
_geom_bond_distance
O1 C8 1.3681(15)
O1 B1 1.3802(17)
O2 H2 0.8059
O2 B1 1.3547(17)
O3 C16 1.2039(17)
O4 C16 1.3386(17)
O4 C17 1.4655(17)
O5 C12 1.2113(16)
O6 C12 1.3287(16)
O6 C13 1.4631(17)
N1 N2 1.3917(15)
N1 C7 1.4388(15)
N1 C12 1.3691(17)
N2 H2A 0.8674
N2 C16 1.3600(17)
C1 H1 0.9300
C1 C2 1.385(2)
C1 C6 1.376(2)
C2 H2B 0.9300
C2 C3 1.379(2)
C3 H3 0.9300
C3 C4 1.3998(18)
C4 C5 1.4087(17)
C4 B1 1.5384(19)
C5 C6 1.4042(18)
C5 C7 1.4623(17)
C6 H6 0.9300
C7 C8 1.3427(18)
C8 C9 1.4915(17)
C9 H9A 0.9700
C9 H9B 0.9700
C9 C10 1.542(2)
C10 H10A 0.9700
C10 H10B 0.9700
C10 C11 1.498(3)
C11 H11A 0.9600
C11 H11B 0.9600
C11 H11C 0.9600
C13 H13 0.9800
C13 C15 1.481(3)
C13 C14 1.501(3)
C15 H15A 0.9600
C15 H15B 0.9600
C15 H15C 0.9600
C14 H14A 0.9600
C14 H14B 0.9600
C14 H14C 0.9600
C17 H17 0.9800
C17 C19 1.486(3)
C17 C18 1.504(3)
C19 H19A 0.9600
C19 H19B 0.9600
C19 H19C 0.9600
C18 H18A 0.9600
C18 H18B 0.9600
C18 H18C 0.9600

loop_
_geom_hbond_atom_site_label_D
_geom_hbond_atom_site_label_H
_geom_hbond_atom_site_label_A
_geom_hbond_distance_DH
_geom_hbond_distance_HA
_geom_hbond_distance_DA
_geom_hbond_angle_DHA
_geom_hbond_site_symmetry_A
O2 H2 O5 0.81 2.07 2.7459(14) 141.9 1_655
N2 H2A O2 0.87 2.15 2.9738(14) 159.0 2_655

loop_
_geom_torsion_atom_site_label_1
_geom_torsion_atom_site_label_2
_geom_torsion_atom_site_label_3
_geom_torsion_atom_site_label_4
_geom_torsion
O1 C8 C9 C10 -65.23(15)
N1 N2 C16 O3 -7.2(2)
N1 N2 C16 O4 174.34(11)
N1 C7 C8 O1 -175.59(10)
N1 C7 C8 C9 5.4(2)
N2 N1 C7 C5 -87.08(13)
N2 N1 C7 C8 91.40(14)
N2 N1 C12 O5 -7.0(2)
N2 N1 C12 O6 174.13(10)
C1 C2 C3 C4 0.6(2)
C2 C1 C6 C5 0.4(2)
C2 C3 C4 C5 0.8(2)
C2 C3 C4 B1 -177.60(13)
C3 C4 C5 C6 -1.57(18)
C3 C4 C5 C7 178.12(11)
C3 C4 B1 O1 -176.29(12)
C3 C4 B1 O2 2.9(2)
C4 C5 C6 C1 1.0(2)
C4 C5 C7 N1 177.87(10)
C4 C5 C7 C8 -0.55(18)
C5 C4 B1 O1 5.26(17)
C5 C4 B1 O2 -175.58(11)
C5 C7 C8 O1 2.82(19)
C5 C7 C8 C9 -176.17(12)
C6 C1 C2 C3 -1.2(3)
C6 C5 C7 N1 -2.45(18)
C6 C5 C7 C8 179.14(12)
C7 N1 N2 C16 -111.46(13)
C7 N1 C12 O5 -165.00(13)
C7 N1 C12 O6 16.10(17)
C7 C5 C6 C1 -178.73(12)
C7 C8 C9 C10 113.84(16)
C8 O1 B1 O2 177.49(10)
C8 O1 B1 C4 -3.31(17)
C8 C9 C10 C11 -68.77(18)
B1 O1 C8 C7 -0.71(18)
B1 O1 C8 C9 178.44(11)
B1 C4 C5 C6 176.96(11)
B1 C4 C5 C7 -3.35(16)
C12 O6 C13 C15 -87.6(2)
C12 O6 C13 C14 149.87(16)
C12 N1 N2 C16 89.21(14)
C12 N1 C7 C5 70.69(15)
C12 N1 C7 C8 -110.83(14)
C13 O6 C12 O5 6.7(2)
C13 O6 C12 N1 -174.40(13)
C16 O4 C17 C19 85.30(19)
C16 O4 C17 C18 -151.80(16)
C17 O4 C16 O3 0.6(2)
C17 O4 C16 N2 179.03(11)
